data_4337134
loop_
_publ_author_name
'Smart, Katharine A.'
'Grellier, Mary'
'Coppel, Yannick'
'Vendier, Laure'
'Mason, Sax A.'
'Capelli, Silvia C.'
'Albinati, Alberto'
'Montiel-Palma, Virginia'
'Mu\~noz-Hern\'andez, Miguel A'
'Sabo-Etienne, Sylviane'

_publ_section_title
;
 Nature of si-h interactions in a series of ruthenium silazane complexes
 using multinuclear solid-state NMR and neutron diffraction.
;
_journal_issue 2
_journal_name_full 'Inorganic chemistry'
_journal_page_first 1156
_journal_page_last 1165
_journal_paper_doi 10.1021/ic4027199
_journal_volume 53
_journal_year 2014
_chemical_absolute_configuration ad
_chemical_compound_source 'synthesis as described'
_chemical_formula_moiety 'C27 H34 N6 Ru Si3'
_chemical_formula_sum 'C27 H34 N6 Ru Si3'
_chemical_formula_weight 627.94
_chemical_name_systematic
;
 ?
;
_space_group_IT_number 146
_symmetry_cell_setting trigonal
_symmetry_Int_Tables_number 146
_symmetry_space_group_name_Hall 'R 3'
_symmetry_space_group_name_H-M 'R 3 :H'
_atom_sites_solution_hydrogens geom
_atom_sites_solution_primary direct
_atom_sites_solution_secondary difmap
_cell_angle_alpha 90
_cell_angle_beta 90
_cell_angle_gamma 120
_cell_formula_units_Z 3
_cell_length_a 15.1399(9)
_cell_length_b 15.1399(9)
_cell_length_c 11.2499(17)
_cell_measurement_reflns_used 5000
_cell_measurement_temperature 100
_cell_measurement_theta_max 32
_cell_measurement_theta_min 2
_cell_measurement_wavelength 0.71073
_cell_volume 2233.2(4)
_computing_cell_refinement 'Bruker Kappa APEX II'
_computing_data_collection 'Bruker Kappa APEX II'
_computing_data_reduction 'Bruker Kappa APEX II'
_computing_molecular_graphics 'Ortep-3 for Windows (Farrugia, 1997)'
_computing_publication_material 'WinGX publication routines (Farrugia, 1999)'
_computing_structure_refinement 'SHELXL-97 (Sheldrick, 1997)'
_computing_structure_solution 'SIR92 (Giacovazzo et al, 1993)'
_diffrn_ambient_temperature 100
_diffrn_measured_fraction_theta_full 0.964
_diffrn_measured_fraction_theta_max 0.964
_diffrn_measurement_device_type 'Bruker Kappa APEX II'
_diffrn_measurement_method \w-\f
_diffrn_radiation_monochromator graphite
_diffrn_radiation_probe x-ray
_diffrn_radiation_source 'fine-focus sealed tube'
_diffrn_radiation_type MoK\a
_diffrn_radiation_wavelength 0.71073
_diffrn_reflns_av_R_equivalents 0.0281
_diffrn_reflns_av_unetI/netI 0.0206
_diffrn_reflns_limit_h_max 24
_diffrn_reflns_limit_h_min -24
_diffrn_reflns_limit_k_max 24
_diffrn_reflns_limit_k_min -23
_diffrn_reflns_limit_l_max 17
_diffrn_reflns_limit_l_min -18
_diffrn_reflns_number 36511
_diffrn_reflns_theta_full 35.92
_diffrn_reflns_theta_max 35.92
_diffrn_reflns_theta_min 2.39
_diffrn_standards_decay_% 0
_diffrn_standards_interval_count 0
_diffrn_standards_interval_time 0
_diffrn_standards_number 0
_exptl_absorpt_coefficient_mu 0.674
_exptl_absorpt_correction_T_max 0.948
_exptl_absorpt_correction_T_min 0.937
_exptl_absorpt_correction_type multi-scan
_exptl_absorpt_process_details
;
        [c.f. r.h. blessing, acta cryst. (1995), a51, 33-38]
;
_exptl_crystal_colour 'light yellow'
_exptl_crystal_density_diffrn 1.401
_exptl_crystal_density_method 'not measured'
_exptl_crystal_description parallelepiped
_exptl_crystal_F_000 972
_exptl_crystal_size_max 0.2
_exptl_crystal_size_mid 0.13
_exptl_crystal_size_min 0.07
_refine_diff_density_max 0.599
_refine_diff_density_min -0.452
_refine_diff_density_rms 0.056
_refine_ls_abs_structure_details 'Flack H D (1983), Acta Cryst. A39, 876-881'
_refine_ls_abs_structure_Flack -0.024(10)
_refine_ls_extinction_method none
_refine_ls_goodness_of_fit_ref 1.058
_refine_ls_hydrogen_treatment mixed
_refine_ls_matrix_type full
_refine_ls_number_parameters 115
_refine_ls_number_reflns 4348
_refine_ls_number_restraints 1
_refine_ls_restrained_S_all 1.058
_refine_ls_R_factor_all 0.0176
_refine_ls_R_factor_gt 0.0173
_refine_ls_shift/su_max 0.001
_refine_ls_shift/su_mean 0
_refine_ls_structure_factor_coef Fsqd
_refine_ls_weighting_details 'calc w=1/[\s^2^(Fo^2^)+(0.0256P)^2^+0.1202P] where P=(Fo^2^+2Fc^2^)/3'
_refine_ls_weighting_scheme calc
_refine_ls_wR_factor_gt 0.0419
_refine_ls_wR_factor_ref 0.0421
_reflns_number_gt 4319
_reflns_number_total 4348
_reflns_threshold_expression >2sigma(I)
_cod_data_source_file ic4027199_si_002.cif
_cod_data_source_block 3b(mgo221107)
_cod_original_sg_symbol_H-M 'R 3'
_cod_database_code 4337134

loop_
_symmetry_equiv_pos_as_xyz
'x, y, z'
'-y, x-y, z'
'-x+y, -x, z'
'x+2/3, y+1/3, z+1/3'
'-y+2/3, x-y+1/3, z+1/3'
'-x+y+2/3, -x+1/3, z+1/3'
'x+1/3, y+2/3, z+2/3'
'-y+1/3, x-y+2/3, z+2/3'
'-x+y+1/3, -x+2/3, z+2/3'

loop_
_atom_site_label
_atom_site_type_symbol
_atom_site_fract_x
_atom_site_fract_y
_atom_site_fract_z
_atom_site_U_iso_or_equiv
_atom_site_adp_type
_atom_site_occupancy
_atom_site_symmetry_multiplicity
_atom_site_calc_flag
_atom_site_refinement_flags
C1 C 0.15042(10) 0.16188(10) 0.91699(11) 0.0253(2) Uani 1 1 d .
H1A H 0.1023 0.1855 0.9123 0.038 Uiso 1 1 calc R
H1B H 0.1317 0.1072 0.8614 0.038 Uiso 1 1 calc R
H1C H 0.2174 0.2169 0.8982 0.038 Uiso 1 1 calc R
C2 C 0.26354(9) 0.09577(9) 1.07834(11) 0.0248(2) Uani 1 1 d .
H2A H 0.3232 0.1565 1.0517 0.037 Uiso 1 1 calc R
H2B H 0.2518 0.0396 1.0281 0.037 Uiso 1 1 calc R
H2C H 0.2735 0.0813 1.1587 0.037 Uiso 1 1 calc R
C3 C -0.00689(8) 0.13954(9) 1.38345(10) 0.01957(19) Uani 1 1 d .
H3 H -0.0662 0.0815 1.4078 0.023 Uiso 1 1 calc R
C4 C 0.02663(8) 0.22961(9) 1.44878(10) 0.0229(2) Uani 1 1 d .
H4 H -0.0107 0.2299 1.5143 0.027 Uiso 1 1 calc R
C5 C 0.11490(8) 0.31840(8) 1.41670(10) 0.02120(18) Uani 1 1 d .
H5 H 0.1375 0.3786 1.4593 0.025 Uiso 1 1 calc R
C6 C 0.16827(7) 0.31400(7) 1.31845(9) 0.01592(16) Uani 1 1 d .
C7 C 0.12732(7) 0.21926(7) 1.25850(9) 0.01396(15) Uani 1 1 d .
C8 C 0.26571(8) 0.32723(8) 1.16161(10) 0.01972(18) Uani 1 1 d .
H8 H 0.3174 0.3537 1.105 0.024 Uiso 1 1 calc R
C9 C 0.25847(7) 0.38205(7) 1.25360(10) 0.01924(17) Uani 1 1 d .
H9 H 0.3034 0.4503 1.2708 0.023 Uiso 1 1 calc R
N2 N 0.18627(6) 0.22711(7) 1.16339(8) 0.01689(15) Uani 1 1 d .
NA N 0.04199(7) 0.13266(7) 1.28788(9) 0.01491(18) Uani 1 1 d .
SiA Si 0.15026(3) 0.11508(3) 1.07145(3) 0.01644(6) Uani 1 1 d .
Ru Ru 0 0 1.1694 0.01273(3) Uani 1 3 d S
HA H 0 0 1.029(2) 0.015 Uiso 1 3 d S

loop_
_atom_site_aniso_label
_atom_site_aniso_U_11
_atom_site_aniso_U_22
_atom_site_aniso_U_33
_atom_site_aniso_U_23
_atom_site_aniso_U_13
_atom_site_aniso_U_12
C1 0.0265(5) 0.0299(6) 0.0186(5) 0.0055(4) 0.0061(4) 0.0134(5)
C2 0.0175(4) 0.0295(5) 0.0299(6) -0.0029(4) 0.0031(4) 0.0137(4)
C3 0.0174(4) 0.0194(4) 0.0187(5) -0.0031(4) 0.0027(4) 0.0068(4)
C4 0.0210(4) 0.0237(5) 0.0206(5) -0.0058(4) 0.0037(4) 0.0087(4)
C5 0.0213(4) 0.0196(4) 0.0217(5) -0.0050(3) -0.0017(4) 0.0095(4)
C6 0.0146(4) 0.0140(4) 0.0193(4) 0.0004(3) -0.0027(3) 0.0072(3)
C7 0.0134(4) 0.0147(4) 0.0150(4) 0.0018(3) 0.0004(3) 0.0079(3)
C8 0.0151(4) 0.0180(4) 0.0232(5) 0.0064(3) 0.0034(3) 0.0061(3)
C9 0.0161(4) 0.0140(4) 0.0247(5) 0.0029(3) -0.0015(3) 0.0054(3)
N2 0.0141(3) 0.0151(3) 0.0201(4) 0.0030(3) 0.0041(3) 0.0064(3)
NA 0.0131(4) 0.0158(4) 0.0153(4) 0.0004(3) 0.0021(3) 0.0068(3)
SiA 0.01539(13) 0.01960(14) 0.01579(14) 0.00164(11) 0.00361(10) 0.00986(11)
Ru 0.01293(3) 0.01293(3) 0.01234(5) 0 0 0.00646(2)

loop_
_atom_type_symbol
_atom_type_description
_atom_type_scat_dispersion_real
_atom_type_scat_dispersion_imag
_atom_type_scat_source
C C 0.0033 0.0016 'International Tables Vol C Tables 4.2.6.8 and 6.1.1.4'
H H 0 0 'International Tables Vol C Tables 4.2.6.8 and 6.1.1.4'
N N 0.0061 0.0033 'International Tables Vol C Tables 4.2.6.8 and 6.1.1.4'
Si Si 0.0817 0.0704 'International Tables Vol C Tables 4.2.6.8 and 6.1.1.4'
Ru Ru -1.2594 0.8363 'International Tables Vol C Tables 4.2.6.8 and 6.1.1.4'

loop_
_geom_angle_atom_site_label_1
_geom_angle_atom_site_label_2
_geom_angle_atom_site_label_3
_geom_angle
_geom_angle_site_symmetry_1
_geom_angle_site_symmetry_3
SiA C1 H1A 109.5 . .
SiA C1 H1B 109.5 . .
H1A C1 H1B 109.5 . .
SiA C1 H1C 109.5 . .
H1A C1 H1C 109.5 . .
H1B C1 H1C 109.5 . .
SiA C2 H2A 109.5 . .
SiA C2 H2B 109.5 . .
H2A C2 H2B 109.5 . .
SiA C2 H2C 109.5 . .
H2A C2 H2C 109.5 . .
H2B C2 H2C 109.5 . .
NA C3 C4 123.47(10) . .
NA C3 H3 118.3 . .
C4 C3 H3 118.3 . .
C5 C4 C3 120.71(10) . .
C5 C4 H4 119.6 . .
C3 C4 H4 119.6 . .
C4 C5 C6 117.48(9) . .
C4 C5 H5 121.3 . .
C6 C5 H5 121.3 . .
C5 C6 C7 117.16(9) . .
C5 C6 C9 137.59(9) . .
C7 C6 C9 105.25(9) . .
NA C7 N2 123.23(9) . .
NA C7 C6 126.26(9) . .
N2 C7 C6 110.50(9) . .
C9 C8 N2 111.38(9) . .
C9 C8 H8 124.3 . .
N2 C8 H8 124.3 . .
C8 C9 C6 106.64(9) . .
C8 C9 H9 126.7 . .
C6 C9 H9 126.7 . .
C7 N2 C8 106.24(9) . .
C7 N2 SiA 119.17(7) . .
C8 N2 SiA 134.59(7) . .
C3 NA C7 114.92(9) . .
C3 NA Ru 129.24(8) . .
C7 NA Ru 115.83(7) . .
N2 SiA C1 103.35(5) . .
N2 SiA C2 104.46(5) . .
C1 SiA C2 105.54(6) . .
N2 SiA HA 126.4(4) . .
C1 SiA HA 84.2(6) . .
C2 SiA HA 124.76(9) . .
N2 SiA Ru 98.79(3) . .
C1 SiA Ru 122.37(4) . .
C2 SiA Ru 119.22(4) . .
NA Ru NA 87.74(4) . 3
NA Ru NA 87.74(4) . 2
NA Ru NA 87.74(4) 3 2
NA Ru SiA 170.30(2) . 3
NA Ru SiA 82.94(3) 3 3
NA Ru SiA 89.19(3) 2 3
NA Ru SiA 82.94(3) . .
NA Ru SiA 89.19(3) 3 .
NA Ru SiA 170.30(2) 2 .
NA Ru SiA 89.19(3) . 2
NA Ru SiA 170.30(2) 3 2
NA Ru SiA 82.94(3) 2 2
SiA Ru SiA 99.59(2) 3 2
NA Ru HA 126.85(3) . .
NA Ru HA 126.85(3) 3 .
NA Ru HA 126.85(3) 2 .
SiA Ru HA 61.87(1) 3 .

loop_
_geom_bond_atom_site_label_1
_geom_bond_atom_site_label_2
_geom_bond_distance
_geom_bond_site_symmetry_2
C1 SiA 1.8761(13) .
C1 H1A 0.96 .
C1 H1B 0.96 .
C1 H1C 0.96 .
C2 SiA 1.8800(12) .
C2 H2A 0.96 .
C2 H2B 0.96 .
C2 H2C 0.96 .
C3 NA 1.3384(14) .
C3 C4 1.4019(16) .
C3 H3 0.93 .
C4 C5 1.3880(15) .
C4 H4 0.93 .
C5 C6 1.3902(15) .
C5 H5 0.93 .
C6 C7 1.4168(13) .
C6 C9 1.4324(14) .
C7 NA 1.3429(14) .
C7 N2 1.3600(12) .
C8 C9 1.3649(15) .
C8 N2 1.3862(13) .
C8 H8 0.93 .
C9 H9 0.93 .
N2 SiA 1.8218(9) .
NA Ru 2.2219(10) .
SiA HA 2.116(6) .
SiA Ru 2.3373(3) .
Ru NA 2.2219(10) 3
Ru NA 2.2219(10) 2
Ru SiA 2.3373(3) 3
Ru SiA 2.3373(3) 2
Ru HA 1.58(2) .
